data_4315944
loop_
_publ_author_name
'Takayoshi Hashimoto'
'Yasuhiro Ohki'
'Kazuyuki Tatsumi'

_publ_section_title
;
 Synthesis of Coordinatively Unsaturated Mesityliron Thiolate Complexes
 and Their Reactions with Elemental Sulfur
;
_journal_name_full 'Inorganic Chemistry'
_journal_page_first 6102
_journal_page_last 6109
_journal_paper_doi 10.1021/ic100692v
_journal_volume 49
_journal_year 2010
_chemical_formula_moiety 'C37 H46 Fe O2 S '
_chemical_formula_sum 'C37 H46 Fe O2 S'
_chemical_formula_weight 610.68
_space_group_IT_number 14
_symmetry_cell_setting monoclinic
_symmetry_Int_Tables_number 14
_symmetry_space_group_name_Hall '-P 2yn'
_symmetry_space_group_name_H-M 'P 1 21/n 1'
_cell_angle_alpha 90.0000
_cell_angle_beta 106.1116(15)
_cell_angle_gamma 90.0000
_cell_formula_units_Z 4
_cell_length_a 12.4774(16)
_cell_length_b 15.7671(19)
_cell_length_c 18.322(2)
_cell_measurement_reflns_used 8383
_cell_measurement_temperature 173.1
_cell_measurement_theta_max 27.5
_cell_measurement_theta_min 3.1
_cell_volume 3463.0(7)
_computing_cell_refinement CrystalClear
_computing_data_collection CrystalClear
_computing_data_reduction CrystalStructure
_computing_publication_material 'CrystalStructure 3.8'
_computing_structure_refinement SHELXL
_computing_structure_solution SIR97
_diffrn_ambient_temperature 173.1
_diffrn_detector_area_resol_mean 7.31
_diffrn_measured_fraction_theta_full 0.997
_diffrn_measured_fraction_theta_max 0.997
_diffrn_measurement_device_type 'Rigaku Mercury'
_diffrn_measurement_method \w
_diffrn_radiation_type 'Mo K\a'
_diffrn_radiation_wavelength 0.71070
_diffrn_reflns_av_R_equivalents 0.022
_diffrn_reflns_limit_h_max 16
_diffrn_reflns_limit_h_min -15
_diffrn_reflns_limit_k_max 16
_diffrn_reflns_limit_k_min -20
_diffrn_reflns_limit_l_max 23
_diffrn_reflns_limit_l_min -23
_diffrn_reflns_number 26788
_diffrn_reflns_theta_full 27.48
_diffrn_reflns_theta_max 27.48
_exptl_absorpt_coefficient_mu 0.524
_exptl_absorpt_correction_type none
_exptl_crystal_colour yellow
_exptl_crystal_density_diffrn 1.171
_exptl_crystal_density_method 'not measured'
_exptl_crystal_description block
_exptl_crystal_F_000 1304.00
_exptl_crystal_size_max 0.30
_exptl_crystal_size_mid 0.30
_exptl_crystal_size_min 0.20
_refine_diff_density_max 0.38
_refine_diff_density_min -0.31
_refine_ls_extinction_method none
_refine_ls_goodness_of_fit_ref 1.002
_refine_ls_hydrogen_treatment refall
_refine_ls_number_parameters 371
_refine_ls_number_reflns 7919
_refine_ls_R_factor_gt 0.0429
_refine_ls_shift/su_max 0.0000
_refine_ls_structure_factor_coef Fsqd
_refine_ls_weighting_details 'w = 1/[\s^2^(Fo^2^)+(0.0050P)^2^+3.7800P] where P=(Fo^2^+2Fc^2^)/3'
_refine_ls_weighting_scheme calc
_refine_ls_wR_factor_ref 0.0810
_reflns_number_gt 6867
_reflns_number_total 7919
_reflns_threshold_expression F^2^>2.0\s(F^2^)
_cod_data_source_file ic100692v_si_001_4.cif
_cod_data_source_block '_3a'
_cod_original_cell_volume 3462.9(8)
_cod_original_formula_sum 'C37 H46 Fe O2 S '
_cod_database_code 4315944

loop_
_symmetry_equiv_pos_site_id
_symmetry_equiv_pos_as_xyz
1 +X,+Y,+Z
2 1/2-X,1/2+Y,1/2-Z
3 -X,-Y,-Z
4 1/2+X,1/2-Y,1/2+Z

loop_
_atom_site_label
_atom_site_type_symbol
_atom_site_fract_x
_atom_site_fract_y
_atom_site_fract_z
_atom_site_U_iso_or_equiv
_atom_site_adp_type
_atom_site_occupancy
_atom_site_symmetry_multiplicity
_atom_site_calc_flag
_atom_site_refinement_flags
_atom_site_disorder_assembly
_atom_site_disorder_group
Fe(1) Fe 0.46239(2) 0.181679(17) 0.079847(15) 0.03053(6) Uani 1.00 1 d . . .
S(1) S 0.64368(4) 0.15591(3) 0.07540(3) 0.03280(11) Uani 1.00 1 d . . .
O(1) O 0.42932(11) 0.06077(8) 0.12301(7) 0.0345(2) Uani 1.00 1 d . . .
O(2) O 0.37837(11) 0.10839(8) -0.02101(7) 0.0377(3) Uani 1.00 1 d . . .
C(1) C 0.35382(15) 0.27790(12) 0.08371(10) 0.0322(3) Uani 1.00 1 d . . .
C(2) C 0.35597(16) 0.35308(12) 0.04257(11) 0.0340(4) Uani 1.00 1 d . . .
C(3) C 0.28534(17) 0.42120(13) 0.04496(11) 0.0368(4) Uani 1.00 1 d . . .
C(4) C 0.20942(16) 0.41700(13) 0.08734(11) 0.0371(4) Uani 1.00 1 d . . .
C(5) C 0.20416(16) 0.34272(13) 0.12674(11) 0.0353(4) Uani 1.00 1 d . . .
C(6) C 0.27534(15) 0.27458(12) 0.12632(10) 0.0322(3) Uani 1.00 1 d . . .
C(7) C 0.43756(18) 0.36245(14) -0.00449(12) 0.0440(4) Uani 1.00 1 d . . .
C(8) C 0.1355(2) 0.49149(15) 0.09198(14) 0.0518(5) Uani 1.00 1 d . . .
C(9) C 0.26906(18) 0.19805(13) 0.17493(12) 0.0414(4) Uani 1.00 1 d . . .
C(10) C 0.73112(14) 0.24570(11) 0.10151(10) 0.0291(3) Uani 1.00 1 d . . .
C(11) C 0.79735(16) 0.26929(13) 0.05374(10) 0.0341(4) Uani 1.00 1 d . . .
C(12) C 0.86471(19) 0.34073(14) 0.07119(12) 0.0450(5) Uani 1.00 1 d . . .
C(13) C 0.8685(2) 0.38895(15) 0.13503(13) 0.0535(6) Uani 1.00 1 d . . .
C(14) C 0.80802(19) 0.36304(14) 0.18385(12) 0.0463(5) Uani 1.00 1 d . . .
C(15) C 0.74041(16) 0.29104(12) 0.16918(10) 0.0332(4) Uani 1.00 1 d . . .
C(16) C 0.80456(16) 0.21494(12) -0.01185(10) 0.0332(4) Uani 1.00 1 d . . .
C(17) C 0.73590(16) 0.22778(13) -0.08558(10) 0.0351(4) Uani 1.00 1 d . . .
C(18) C 0.74705(17) 0.17452(13) -0.14369(10) 0.0371(4) Uani 1.00 1 d . . .
C(19) C 0.82387(18) 0.10892(13) -0.13101(11) 0.0389(4) Uani 1.00 1 d . . .
C(20) C 0.89345(18) 0.09916(14) -0.05805(12) 0.0429(4) Uani 1.00 1 d . . .
C(21) C 0.88501(18) 0.15079(14) 0.00153(11) 0.0411(4) Uani 1.00 1 d . . .
C(22) C 0.64906(19) 0.29703(16) -0.10256(12) 0.0506(5) Uani 1.00 1 d . . .
C(23) C 0.8296(2) 0.04816(14) -0.19379(12) 0.0506(5) Uani 1.00 1 d . . .
C(24) C 0.9623(2) 0.13704(18) 0.07999(13) 0.0640(7) Uani 1.00 1 d . . .
C(25) C 0.68437(15) 0.26323(12) 0.22764(10) 0.0308(3) Uani 1.00 1 d . . .
C(26) C 0.59891(15) 0.31198(12) 0.24249(10) 0.0313(3) Uani 1.00 1 d . . .
C(27) C 0.54942(15) 0.28413(13) 0.29812(10) 0.0340(4) Uani 1.00 1 d . . .
C(28) C 0.58494(16) 0.21217(13) 0.34095(11) 0.0354(4) Uani 1.00 1 d . . .
C(29) C 0.67280(16) 0.16650(13) 0.32749(10) 0.0352(4) Uani 1.00 1 d . . .
C(30) C 0.72300(15) 0.19020(12) 0.27153(10) 0.0335(4) Uani 1.00 1 d . . .
C(31) C 0.56116(18) 0.39495(13) 0.20330(12) 0.0410(4) Uani 1.00 1 d . . .
C(32) C 0.5329(2) 0.18544(16) 0.40255(13) 0.0505(5) Uani 1.00 1 d . . .
C(33) C 0.81955(18) 0.13910(15) 0.26112(12) 0.0469(5) Uani 1.00 1 d . . .
C(34) C 0.38494(17) -0.00171(12) 0.06511(11) 0.0384(4) Uani 1.00 1 d . . .
C(35) C 0.31039(17) 0.04449(13) -0.00038(12) 0.0421(4) Uani 1.00 1 d . . .
C(36) C 0.4990(2) 0.02475(15) 0.19096(13) 0.0555(6) Uani 1.00 1 d . . .
C(37) C 0.3240(2) 0.15163(17) -0.09000(14) 0.0700(8) Uani 1.00 1 d . . .
H(1) H 0.4060 0.3367 -0.0545 0.053 Uiso 1.00 1 c R . .
H(2) H 0.1609 0.5417 0.0701 0.062 Uiso 1.00 1 c R . .
H(3) H 0.2099 0.2066 0.1999 0.050 Uiso 1.00 1 c R . .
H(4) H 0.2595 0.1828 -0.0833 0.084 Uiso 1.00 1 c R . .
H(5) H 0.8147 0.0790 -0.2420 0.061 Uiso 1.00 1 c R . .
H(6) H 1.0224 0.0984 0.0770 0.077 Uiso 1.00 1 c R . .
H(7) H 0.7990 0.1135 0.2104 0.056 Uiso 1.00 1 c R . .
H(8) H 0.4577 0.2094 0.3921 0.061 Uiso 1.00 1 c R . .
H(9) H 0.4804 0.4008 0.1944 0.049 Uiso 1.00 1 c R . .
H(10) H 0.4596 -0.0220 0.2076 0.067 Uiso 1.00 1 c R . .
H(11) H 0.3424 -0.0453 0.0842 0.046 Uiso 1.00 1 c R . .
H(12) H 0.2802 0.0053 -0.0434 0.051 Uiso 1.00 1 c R . .
H(13) H 0.6037 0.2923 -0.1555 0.061 Uiso 1.00 1 c R . .
H(14) H 0.2896 0.4712 0.0170 0.044 Uiso 1.00 1 c R . .
H(15) H 0.1507 0.3381 0.1547 0.042 Uiso 1.00 1 c R . .
H(16) H 0.5077 0.3340 0.0212 0.053 Uiso 1.00 1 c R . .
H(17) H 0.4518 0.4228 -0.0107 0.053 Uiso 1.00 1 c R . .
H(18) H 0.1393 0.5025 0.1453 0.062 Uiso 1.00 1 c R . .
H(19) H 0.0584 0.4785 0.0636 0.062 Uiso 1.00 1 c R . .
H(20) H 0.3406 0.1907 0.2135 0.050 Uiso 1.00 1 c R . .
H(21) H 0.2526 0.1474 0.1428 0.050 Uiso 1.00 1 c R . .
H(22) H 0.9090 0.3568 0.0388 0.054 Uiso 1.00 1 c R . .
H(23) H 0.9121 0.4392 0.1452 0.064 Uiso 1.00 1 c R . .
H(24) H 0.8126 0.3951 0.2285 0.056 Uiso 1.00 1 c R . .
H(25) H 0.7004 0.1835 -0.1937 0.044 Uiso 1.00 1 c R . .
H(26) H 0.9486 0.0559 -0.0485 0.051 Uiso 1.00 1 c R . .
H(27) H 0.6860 0.3525 -0.0946 0.061 Uiso 1.00 1 c R . .
H(28) H 0.6010 0.2913 -0.0686 0.061 Uiso 1.00 1 c R . .
H(29) H 0.7738 0.0034 -0.1980 0.061 Uiso 1.00 1 c R . .
H(30) H 0.9042 0.0227 -0.1820 0.061 Uiso 1.00 1 c R . .
H(31) H 0.9204 0.1123 0.1128 0.077 Uiso 1.00 1 c R . .
H(32) H 0.9943 0.1915 0.1011 0.077 Uiso 1.00 1 c R . .
H(33) H 0.4893 0.3159 0.3067 0.041 Uiso 1.00 1 c R . .
H(34) H 0.6994 0.1176 0.3574 0.042 Uiso 1.00 1 c R . .
H(35) H 0.5793 0.3963 0.1546 0.049 Uiso 1.00 1 c R . .
H(36) H 0.5992 0.4417 0.2354 0.049 Uiso 1.00 1 c R . .
H(37) H 0.5787 0.2062 0.4518 0.061 Uiso 1.00 1 c R . .
H(38) H 0.5287 0.1234 0.4038 0.061 Uiso 1.00 1 c R . .
H(39) H 0.8383 0.0943 0.2997 0.056 Uiso 1.00 1 c R . .
H(40) H 0.8843 0.1762 0.2665 0.056 Uiso 1.00 1 c R . .
H(41) H 0.4461 -0.0300 0.0497 0.046 Uiso 1.00 1 c R . .
H(42) H 0.2473 0.0707 0.0143 0.051 Uiso 1.00 1 c R . .
H(43) H 0.5180 0.0682 0.2307 0.067 Uiso 1.00 1 c R . .
H(44) H 0.5676 0.0032 0.1814 0.067 Uiso 1.00 1 c R . .
H(45) H 0.2991 0.1102 -0.1311 0.084 Uiso 1.00 1 c R . .
H(46) H 0.3763 0.1915 -0.1028 0.084 Uiso 1.00 1 c R . .

loop_
_atom_site_aniso_label
_atom_site_aniso_U_11
_atom_site_aniso_U_22
_atom_site_aniso_U_33
_atom_site_aniso_U_12
_atom_site_aniso_U_13
_atom_site_aniso_U_23
Fe(1) 0.03124(14) 0.02616(14) 0.03351(14) -0.00074(10) 0.00785(11) -0.00092(11)
S(1) 0.0324(2) 0.0313(2) 0.0351(2) -0.00498(18) 0.01007(19) -0.00844(19)
O(1) 0.0398(7) 0.0275(6) 0.0330(6) -0.0046(5) 0.0048(5) -0.0008(5)
O(2) 0.0424(7) 0.0331(7) 0.0305(6) 0.0037(6) -0.0017(5) 0.0007(5)
C(1) 0.0314(9) 0.0303(9) 0.0331(9) -0.0029(7) 0.0058(7) -0.0039(7)
C(2) 0.0337(9) 0.0334(10) 0.0338(9) -0.0001(7) 0.0076(7) -0.0008(7)
C(3) 0.0416(10) 0.0325(10) 0.0345(9) 0.0018(8) 0.0075(8) 0.0030(8)
C(4) 0.0352(9) 0.0360(10) 0.0369(10) 0.0051(8) 0.0046(8) -0.0019(8)
C(5) 0.0334(9) 0.0390(10) 0.0333(9) 0.0001(8) 0.0092(7) -0.0042(8)
C(6) 0.0334(9) 0.0301(9) 0.0308(9) -0.0034(7) 0.0053(7) -0.0027(7)
C(7) 0.0507(12) 0.0394(11) 0.0462(11) 0.0013(9) 0.0205(10) 0.0057(9)
C(8) 0.0504(13) 0.0462(13) 0.0601(14) 0.0145(10) 0.0174(11) 0.0050(11)
C(9) 0.0443(11) 0.0379(11) 0.0452(11) -0.0006(9) 0.0178(9) 0.0044(9)
C(10) 0.0288(8) 0.0305(9) 0.0269(8) -0.0032(7) 0.0060(6) -0.0024(7)
C(11) 0.0358(9) 0.0384(10) 0.0285(8) -0.0030(8) 0.0097(7) -0.0014(7)
C(12) 0.0526(12) 0.0485(12) 0.0398(11) -0.0179(10) 0.0229(9) -0.0055(9)
C(13) 0.0647(15) 0.0510(13) 0.0524(13) -0.0322(11) 0.0291(11) -0.0174(10)
C(14) 0.0570(13) 0.0478(12) 0.0386(11) -0.0218(10) 0.0208(10) -0.0160(9)
C(15) 0.0352(9) 0.0360(10) 0.0294(9) -0.0072(8) 0.0110(7) -0.0050(7)
C(16) 0.0359(9) 0.0383(10) 0.0276(8) -0.0044(8) 0.0126(7) -0.0017(7)
C(17) 0.0381(10) 0.0398(10) 0.0299(9) -0.0026(8) 0.0138(7) 0.0024(7)
C(18) 0.0444(11) 0.0434(11) 0.0241(8) -0.0053(9) 0.0106(8) 0.0021(7)
C(19) 0.0512(12) 0.0379(10) 0.0316(9) -0.0055(9) 0.0184(8) -0.0015(8)
C(20) 0.0498(12) 0.0424(11) 0.0368(10) 0.0076(9) 0.0124(9) -0.0019(9)
C(21) 0.0433(11) 0.0472(12) 0.0316(9) 0.0024(9) 0.0083(8) -0.0026(8)
C(22) 0.0520(13) 0.0617(15) 0.0374(11) 0.0120(11) 0.0113(9) 0.0048(10)
C(23) 0.0762(16) 0.0437(12) 0.0360(11) -0.0020(11) 0.0222(11) -0.0056(9)
C(24) 0.0665(16) 0.0760(18) 0.0403(12) 0.0282(14) -0.0005(11) -0.0086(12)
C(25) 0.0331(9) 0.0339(9) 0.0253(8) -0.0094(7) 0.0080(7) -0.0068(7)
C(26) 0.0341(9) 0.0325(9) 0.0264(8) -0.0070(7) 0.0066(7) -0.0056(7)
C(27) 0.0308(9) 0.0396(10) 0.0321(9) -0.0041(8) 0.0097(7) -0.0036(8)
C(28) 0.0358(9) 0.0401(10) 0.0304(9) -0.0101(8) 0.0091(7) -0.0031(8)
C(29) 0.0400(10) 0.0341(10) 0.0283(9) -0.0053(8) 0.0042(7) -0.0003(7)
C(30) 0.0331(9) 0.0382(10) 0.0277(8) -0.0037(8) 0.0058(7) -0.0070(7)
C(31) 0.0501(12) 0.0354(10) 0.0377(10) -0.0006(9) 0.0127(9) -0.0002(8)
C(32) 0.0529(13) 0.0562(14) 0.0487(12) -0.0068(11) 0.0243(10) 0.0083(10)
C(33) 0.0467(12) 0.0543(13) 0.0392(11) 0.0101(10) 0.0108(9) -0.0014(9)
C(34) 0.0452(11) 0.0278(9) 0.0424(10) -0.0079(8) 0.0126(9) -0.0053(8)
C(35) 0.0346(10) 0.0414(11) 0.0458(11) -0.0034(8) 0.0037(8) -0.0122(9)
C(36) 0.0671(15) 0.0478(13) 0.0411(12) -0.0062(11) -0.0023(11) 0.0123(10)
C(37) 0.087(2) 0.0597(16) 0.0422(13) 0.0098(14) -0.0167(13) 0.0093(11)

loop_
_atom_type_symbol
_atom_type_description
_atom_type_scat_dispersion_real
_atom_type_scat_dispersion_imag
_atom_type_scat_source
C C 0.003 0.002
;
International Tables for Crystallography
(1992, Vol. C, Tables 4.2.6.8 and 6.1.1.4)
;
H H 0.000 0.000
;
International Tables for Crystallography
(1992, Vol. C, Table 6.1.1.4)
;
Fe Fe 0.346 0.844
;
International Tables for Crystallography
(1992, Vol. C, Tables 4.2.6.8 and 6.1.1.4)
;
S S 0.125 0.123
;
International Tables for Crystallography
(1992, Vol. C, Tables 4.2.6.8 and 6.1.1.4)
;
O O 0.011 0.006
;
International Tables for Crystallography
(1992, Vol. C, Tables 4.2.6.8 and 6.1.1.4)
;

loop_
_geom_angle_atom_site_label_1
_geom_angle_atom_site_label_2
_geom_angle_atom_site_label_3
_geom_angle
_geom_angle_publ_flag
_geom_angle_site_symmetry_1
_geom_angle_site_symmetry_2
_geom_angle_site_symmetry_3
S(1) Fe(1) O(1) 98.41(4) yes . . .
S(1) Fe(1) O(2) 96.96(4) yes . . .
S(1) Fe(1) C(1) 142.28(5) yes . . .
O(1) Fe(1) O(2) 75.27(4) yes . . .
O(1) Fe(1) C(1) 116.64(6) yes . . .
O(2) Fe(1) C(1) 104.73(5) yes . . .
Fe(1) S(1) C(10) 112.58(6) yes . . .
Fe(1) O(1) C(34) 114.18(10) yes . . .
Fe(1) O(1) C(36) 122.87(12) yes . . .
C(34) O(1) C(36) 112.81(14) yes . . .
Fe(1) O(2) C(35) 109.20(11) yes . . .
Fe(1) O(2) C(37) 119.59(12) yes . . .
C(35) O(2) C(37) 113.45(16) yes . . .
Fe(1) C(1) C(2) 119.59(15) yes . . .
Fe(1) C(1) C(6) 123.93(13) yes . . .
C(2) C(1) C(6) 116.48(17) yes . . .
C(1) C(2) C(3) 121.6(2) yes . . .
C(1) C(2) C(7) 120.18(17) yes . . .
C(3) C(2) C(7) 118.21(18) yes . . .
C(2) C(3) C(4) 121.12(19) yes . . .
C(3) C(4) C(5) 118.12(19) yes . . .
C(3) C(4) C(8) 121.23(19) yes . . .
C(5) C(4) C(8) 120.6(2) yes . . .
C(4) C(5) C(6) 121.7(2) yes . . .
C(1) C(6) C(5) 120.96(17) yes . . .
C(1) C(6) C(9) 120.76(17) yes . . .
C(5) C(6) C(9) 118.25(19) yes . . .
S(1) C(10) C(11) 117.81(13) yes . . .
S(1) C(10) C(15) 122.55(15) yes . . .
C(11) C(10) C(15) 119.57(16) yes . . .
C(10) C(11) C(12) 119.51(18) yes . . .
C(10) C(11) C(16) 121.51(17) yes . . .
C(12) C(11) C(16) 118.76(19) yes . . .
C(11) C(12) C(13) 121.1(2) yes . . .
C(12) C(13) C(14) 119.2(2) yes . . .
C(13) C(14) C(15) 121.7(2) yes . . .
C(10) C(15) C(14) 118.71(19) yes . . .
C(10) C(15) C(25) 122.71(16) yes . . .
C(14) C(15) C(25) 118.53(17) yes . . .
C(11) C(16) C(17) 122.31(17) yes . . .
C(11) C(16) C(21) 118.23(15) yes . . .
C(17) C(16) C(21) 119.44(18) yes . . .
C(16) C(17) C(18) 119.11(17) yes . . .
C(16) C(17) C(22) 121.07(18) yes . . .
C(18) C(17) C(22) 119.81(15) yes . . .
C(17) C(18) C(19) 122.22(16) yes . . .
C(18) C(19) C(20) 117.63(19) yes . . .
C(18) C(19) C(23) 121.44(16) yes . . .
C(20) C(19) C(23) 120.90(19) yes . . .
C(19) C(20) C(21) 121.95(19) yes . . .
C(16) C(21) C(20) 119.58(16) yes . . .
C(16) C(21) C(24) 120.62(19) yes . . .
C(20) C(21) C(24) 119.8(2) yes . . .
C(15) C(25) C(26) 120.64(16) yes . . .
C(15) C(25) C(30) 119.54(17) yes . . .
C(26) C(25) C(30) 119.68(18) yes . . .
C(25) C(26) C(27) 118.83(17) yes . . .
C(25) C(26) C(31) 122.62(18) yes . . .
C(27) C(26) C(31) 118.51(18) yes . . .
C(26) C(27) C(28) 122.30(18) yes . . .
C(27) C(28) C(29) 118.00(19) yes . . .
C(27) C(28) C(32) 121.17(19) yes . . .
C(29) C(28) C(32) 120.79(18) yes . . .
C(28) C(29) C(30) 121.99(17) yes . . .
C(25) C(30) C(29) 119.10(18) yes . . .
C(25) C(30) C(33) 121.58(18) yes . . .
C(29) C(30) C(33) 119.28(17) yes . . .
O(1) C(34) C(35) 106.58(15) yes . . .
O(2) C(35) C(34) 105.86(15) yes . . .
C(2) C(3) H(14) 119.4 no . . .
C(4) C(3) H(14) 119.4 no . . .
C(4) C(5) H(15) 119.2 no . . .
C(6) C(5) H(15) 119.2 no . . .
C(2) C(7) H(1) 109.5 no . . .
C(2) C(7) H(16) 109.5 no . . .
C(2) C(7) H(17) 109.5 no . . .
H(1) C(7) H(16) 109.5 no . . .
H(1) C(7) H(17) 109.5 no . . .
H(16) C(7) H(17) 109.5 no . . .
C(4) C(8) H(2) 109.5 no . . .
C(4) C(8) H(18) 109.5 no . . .
C(4) C(8) H(19) 109.5 no . . .
H(2) C(8) H(18) 109.5 no . . .
H(2) C(8) H(19) 109.5 no . . .
H(18) C(8) H(19) 109.5 no . . .
C(6) C(9) H(3) 109.5 no . . .
C(6) C(9) H(20) 109.5 no . . .
C(6) C(9) H(21) 109.5 no . . .
H(3) C(9) H(20) 109.5 no . . .
H(3) C(9) H(21) 109.5 no . . .
H(20) C(9) H(21) 109.5 no . . .
C(11) C(12) H(22) 119.5 no . . .
C(13) C(12) H(22) 119.5 no . . .
C(12) C(13) H(23) 120.4 no . . .
C(14) C(13) H(23) 120.4 no . . .
C(13) C(14) H(24) 119.2 no . . .
C(15) C(14) H(24) 119.2 no . . .
C(17) C(18) H(25) 118.9 no . . .
C(19) C(18) H(25) 118.9 no . . .
C(19) C(20) H(26) 119.0 no . . .
C(21) C(20) H(26) 119.0 no . . .
C(17) C(22) H(13) 109.5 no . . .
C(17) C(22) H(27) 109.5 no . . .
C(17) C(22) H(28) 109.5 no . . .
H(13) C(22) H(27) 109.5 no . . .
H(13) C(22) H(28) 109.5 no . . .
H(27) C(22) H(28) 109.5 no . . .
C(19) C(23) H(5) 109.5 no . . .
C(19) C(23) H(29) 109.5 no . . .
C(19) C(23) H(30) 109.5 no . . .
H(5) C(23) H(29) 109.5 no . . .
H(5) C(23) H(30) 109.5 no . . .
H(29) C(23) H(30) 109.5 no . . .
C(21) C(24) H(6) 109.5 no . . .
C(21) C(24) H(31) 109.5 no . . .
C(21) C(24) H(32) 109.5 no . . .
H(6) C(24) H(31) 109.5 no . . .
H(6) C(24) H(32) 109.5 no . . .
H(31) C(24) H(32) 109.5 no . . .
C(26) C(27) H(33) 118.8 no . . .
C(28) C(27) H(33) 118.9 no . . .
C(28) C(29) H(34) 119.0 no . . .
C(30) C(29) H(34) 119.0 no . . .
C(26) C(31) H(9) 109.5 no . . .
C(26) C(31) H(35) 109.5 no . . .
C(26) C(31) H(36) 109.5 no . . .
H(9) C(31) H(35) 109.5 no . . .
H(9) C(31) H(36) 109.5 no . . .
H(35) C(31) H(36) 109.5 no . . .
C(28) C(32) H(8) 109.5 no . . .
C(28) C(32) H(37) 109.5 no . . .
C(28) C(32) H(38) 109.5 no . . .
H(8) C(32) H(37) 109.5 no . . .
H(8) C(32) H(38) 109.5 no . . .
H(37) C(32) H(38) 109.5 no . . .
C(30) C(33) H(7) 109.5 no . . .
C(30) C(33) H(39) 109.5 no . . .
C(30) C(33) H(40) 109.5 no . . .
H(7) C(33) H(39) 109.5 no . . .
H(7) C(33) H(40) 109.5 no . . .
H(39) C(33) H(40) 109.5 no . . .
O(1) C(34) H(11) 110.4 no . . .
O(1) C(34) H(41) 110.4 no . . .
C(35) C(34) H(11) 110.4 no . . .
C(35) C(34) H(41) 110.4 no . . .
H(11) C(34) H(41) 108.6 no . . .
O(2) C(35) H(12) 110.6 no . . .
O(2) C(35) H(42) 110.6 no . . .
C(34) C(35) H(12) 110.6 no . . .
C(34) C(35) H(42) 110.6 no . . .
H(12) C(35) H(42) 108.7 no . . .
O(1) C(36) H(10) 109.5 no . . .
O(1) C(36) H(43) 109.5 no . . .
O(1) C(36) H(44) 109.5 no . . .
H(10) C(36) H(43) 109.5 no . . .
H(10) C(36) H(44) 109.5 no . . .
H(43) C(36) H(44) 109.5 no . . .
O(2) C(37) H(4) 109.5 no . . .
O(2) C(37) H(45) 109.5 no . . .
O(2) C(37) H(46) 109.5 no . . .
H(4) C(37) H(45) 109.5 no . . .
H(4) C(37) H(46) 109.5 no . . .
H(45) C(37) H(46) 109.5 no . . .

loop_
_geom_bond_atom_site_label_1
_geom_bond_atom_site_label_2
_geom_bond_distance
_geom_bond_publ_flag
_geom_bond_site_symmetry_1
_geom_bond_site_symmetry_2
Fe(1) S(1) 2.3218(5) yes . .
Fe(1) O(1) 2.1473(13) yes . .
Fe(1) O(2) 2.1849(12) yes . .
Fe(1) C(1) 2.0482(19) yes . .
S(1) C(10) 1.7703(17) yes . .
O(1) C(34) 1.441(2) yes . .
O(1) C(36) 1.424(2) yes . .
O(2) C(35) 1.434(2) yes . .
O(2) C(37) 1.431(2) yes . .
C(1) C(2) 1.409(2) yes . .
C(1) C(6) 1.413(2) yes . .
C(2) C(3) 1.398(2) yes . .
C(2) C(7) 1.513(3) yes . .
C(3) C(4) 1.383(3) yes . .
C(4) C(5) 1.387(2) yes . .
C(4) C(8) 1.510(3) yes . .
C(5) C(6) 1.395(2) yes . .
C(6) C(9) 1.515(2) yes . .
C(10) C(11) 1.410(2) yes . .
C(10) C(15) 1.408(2) yes . .
C(11) C(12) 1.389(2) yes . .
C(11) C(16) 1.499(2) yes . .
C(12) C(13) 1.385(3) yes . .
C(13) C(14) 1.382(3) yes . .
C(14) C(15) 1.395(2) yes . .
C(15) C(25) 1.498(2) yes . .
C(16) C(17) 1.399(2) yes . .
C(16) C(21) 1.398(2) yes . .
C(17) C(18) 1.393(2) yes . .
C(17) C(22) 1.509(3) yes . .
C(18) C(19) 1.385(2) yes . .
C(19) C(20) 1.386(2) yes . .
C(19) C(23) 1.514(3) yes . .
C(20) C(21) 1.389(3) yes . .
C(21) C(24) 1.508(2) yes . .
C(25) C(26) 1.401(2) yes . .
C(25) C(30) 1.411(2) yes . .
C(26) C(27) 1.401(2) yes . .
C(26) C(31) 1.504(2) yes . .
C(27) C(28) 1.381(2) yes . .
C(28) C(29) 1.390(3) yes . .
C(28) C(32) 1.510(3) yes . .
C(29) C(30) 1.393(2) yes . .
C(30) C(33) 1.505(3) yes . .
C(34) C(35) 1.489(2) yes . .
C(3) H(14) 0.950 no . .
C(5) H(15) 0.950 no . .
C(7) H(1) 0.980 no . .
C(7) H(16) 0.980 no . .
C(7) H(17) 0.980 no . .
C(8) H(2) 0.980 no . .
C(8) H(18) 0.980 no . .
C(8) H(19) 0.980 no . .
C(9) H(3) 0.980 no . .
C(9) H(20) 0.980 no . .
C(9) H(21) 0.980 no . .
C(12) H(22) 0.950 no . .
C(13) H(23) 0.950 no . .
C(14) H(24) 0.950 no . .
C(18) H(25) 0.950 no . .
C(20) H(26) 0.950 no . .
C(22) H(13) 0.980 no . .
C(22) H(27) 0.980 no . .
C(22) H(28) 0.980 no . .
C(23) H(5) 0.980 no . .
C(23) H(29) 0.980 no . .
C(23) H(30) 0.980 no . .
C(24) H(6) 0.980 no . .
C(24) H(31) 0.980 no . .
C(24) H(32) 0.980 no . .
C(27) H(33) 0.950 no . .
C(29) H(34) 0.950 no . .
C(31) H(9) 0.980 no . .
C(31) H(35) 0.980 no . .
C(31) H(36) 0.980 no . .
C(32) H(8) 0.980 no . .
C(32) H(37) 0.980 no . .
C(32) H(38) 0.980 no . .
C(33) H(7) 0.980 no . .
C(33) H(39) 0.980 no . .
C(33) H(40) 0.980 no . .
C(34) H(11) 0.990 no . .
C(34) H(41) 0.990 no . .
C(35) H(12) 0.990 no . .
C(35) H(42) 0.990 no . .
C(36) H(10) 0.980 no . .
C(36) H(43) 0.980 no . .
C(36) H(44) 0.980 no . .
C(37) H(4) 0.980 no . .
C(37) H(45) 0.980 no . .
C(37) H(46) 0.980 no . .

loop_
_geom_contact_atom_site_label_1
_geom_contact_atom_site_label_2
_geom_contact_distance
_geom_contact_publ_flag
_geom_contact_site_symmetry_1
_geom_contact_site_symmetry_2
S(1) C(34) 3.487(2) ? . 3_655
S(1) C(35) 3.555(2) ? . 3_655
C(19) C(34) 3.585(3) ? . 3_655
C(25) C(37) 3.574(2) ? . 4_555
C(26) C(37) 3.585(2) ? . 4_555
C(29) C(37) 3.534(3) ? . 4_555
C(30) C(37) 3.531(3) ? . 4_555
C(34) S(1) 3.487(2) ? . 3_655
C(34) C(19) 3.585(3) ? . 3_655
C(35) S(1) 3.555(2) ? . 3_655
C(37) C(25) 3.574(2) ? . 4_454
C(37) C(26) 3.585(2) ? . 4_454
C(37) C(29) 3.534(3) ? . 4_454
C(37) C(30) 3.531(3) ? . 4_454
S(1) H(11) 3.450 ? . 3_655
S(1) H(12) 2.832 ? . 3_655
S(1) H(41) 3.004 ? . 3_655
O(1) H(29) 3.356 ? . 3_655
O(2) H(41) 2.691 ? . 3_655
C(2) H(34) 3.445 ? . 4_454
C(2) H(37) 3.524 ? . 4_454
C(3) H(34) 3.361 ? . 4_454
C(3) H(37) 3.340 ? . 4_454
C(3) H(38) 3.583 ? . 4_454
C(4) H(5) 3.037 ? . 4_455
C(4) H(37) 3.218 ? . 4_454
C(4) H(38) 3.548 ? . 4_454
C(5) H(5) 2.714 ? . 4_455
C(5) H(22) 3.594 ? . 1_455
C(5) H(25) 3.329 ? . 4_455
C(5) H(32) 3.476 ? . 1_455
C(5) H(37) 3.246 ? . 4_454
C(6) H(5) 3.276 ? . 4_455
C(6) H(37) 3.462 ? . 4_454
C(7) H(34) 3.341 ? . 4_454
C(7) H(39) 3.522 ? . 4_454
C(8) H(5) 3.422 ? . 4_455
C(8) H(19) 3.221 ? . 3_565
C(8) H(22) 3.453 ? . 1_455
C(8) H(22) 3.322 ? . 3_665
C(8) H(23) 3.303 ? . 1_455
C(8) H(27) 3.310 ? . 3_665
C(8) H(38) 2.936 ? . 2_555
C(9) H(6) 3.478 ? . 1_455
C(9) H(25) 3.341 ? . 4_455
C(9) H(29) 3.267 ? . 3_655
C(9) H(32) 3.320 ? . 1_455
C(12) H(2) 3.126 ? . 3_665
C(12) H(15) 3.471 ? . 1_655
C(12) H(19) 3.281 ? . 1_655
C(13) H(10) 3.385 ? . 2_655
C(13) H(15) 3.531 ? . 1_655
C(13) H(19) 3.323 ? . 1_655
C(14) H(10) 3.529 ? . 2_655
C(14) H(44) 3.356 ? . 2_655
C(14) H(45) 3.448 ? . 4_555
C(16) H(8) 3.169 ? . 4_554
C(16) H(11) 3.305 ? . 3_655
C(17) H(8) 3.072 ? . 4_554
C(17) H(11) 3.041 ? . 3_655
C(18) H(3) 3.347 ? . 4_554
C(18) H(8) 3.120 ? . 4_554
C(18) H(10) 3.483 ? . 3_655
C(18) H(11) 2.694 ? . 3_655
C(18) H(15) 3.558 ? . 4_554
C(18) H(33) 3.393 ? . 4_554
C(19) H(8) 3.284 ? . 4_554
C(19) H(11) 2.652 ? . 3_655
C(19) H(33) 2.877 ? . 4_554
C(20) H(6) 3.335 ? . 3_755
C(20) H(8) 3.317 ? . 4_554
C(20) H(11) 2.971 ? . 3_655
C(20) H(26) 3.397 ? . 3_755
C(20) H(33) 3.319 ? . 4_554
C(20) H(42) 3.418 ? . 3_655
C(21) H(8) 3.274 ? . 4_554
C(21) H(11) 3.288 ? . 3_655
C(21) H(12) 3.431 ? . 3_655
C(22) H(2) 3.414 ? . 3_665
C(22) H(40) 3.528 ? . 4_454
C(23) H(6) 3.336 ? . 3_755
C(23) H(9) 3.243 ? . 4_554
C(23) H(10) 3.571 ? . 3_655
C(23) H(11) 3.322 ? . 3_655
C(23) H(15) 3.530 ? . 4_554
C(23) H(18) 3.330 ? . 4_554
C(23) H(21) 3.458 ? . 3_655
C(23) H(33) 2.925 ? . 4_554
C(24) H(3) 3.436 ? . 1_655
C(24) H(21) 3.487 ? . 1_655
C(24) H(26) 3.343 ? . 3_755
C(24) H(30) 3.300 ? . 3_755
C(25) H(4) 3.434 ? . 4_555
C(25) H(45) 3.267 ? . 4_555
C(25) H(46) 3.430 ? . 4_555
C(26) H(4) 3.264 ? . 4_555
C(26) H(45) 3.146 ? . 4_555
C(27) H(4) 2.949 ? . 4_555
C(27) H(5) 3.547 ? . 4_455
C(27) H(45) 3.453 ? . 4_555
C(28) H(4) 2.781 ? . 4_555
C(29) H(1) 3.107 ? . 4_555
C(29) H(4) 2.916 ? . 4_555
C(29) H(46) 3.361 ? . 4_555
C(30) H(1) 3.393 ? . 4_555
C(30) H(4) 3.258 ? . 4_555
C(30) H(46) 3.162 ? . 4_555
C(31) H(5) 3.513 ? . 4_455
C(31) H(30) 3.496 ? . 4_455
C(31) H(39) 3.391 ? . 2_655
C(32) H(2) 3.451 ? . 2_545
C(32) H(4) 3.459 ? . 4_555
C(32) H(18) 3.558 ? . 2_545
C(32) H(19) 3.566 ? . 2_545
C(32) H(22) 3.349 ? . 4_455
C(33) H(1) 3.270 ? . 4_555
C(33) H(36) 3.268 ? . 2_645
C(33) H(46) 3.588 ? . 4_555
C(34) H(29) 3.539 ? . 3_655
C(34) H(41) 3.403 ? . 3_655
C(35) H(41) 3.410 ? . 3_655
C(36) H(23) 3.196 ? . 2_645
C(36) H(24) 3.155 ? . 2_645
C(36) H(29) 3.470 ? . 3_655
C(37) H(24) 3.370 ? . 4_454
C(37) H(41) 3.358 ? . 3_655
C(37) H(44) 3.442 ? . 3_655
H(1) C(29) 3.107 ? . 4_454
H(1) C(30) 3.393 ? . 4_454
H(1) C(33) 3.270 ? . 4_454
H(1) H(34) 2.731 ? . 4_454
H(1) H(39) 2.790 ? . 4_454
H(1) H(40) 3.220 ? . 4_454
H(2) C(12) 3.126 ? . 3_665
H(2) C(22) 3.414 ? . 3_665
H(2) C(32) 3.451 ? . 2_555
H(2) H(8) 3.198 ? . 2_555
H(2) H(19) 3.142 ? . 3_565
H(2) H(22) 2.517 ? . 3_665
H(2) H(27) 2.481 ? . 3_665
H(2) H(38) 2.849 ? . 2_555
H(3) C(18) 3.347 ? . 4_455
H(3) C(24) 3.436 ? . 1_455
H(3) H(6) 3.246 ? . 1_455
H(3) H(13) 3.275 ? . 4_455
H(3) H(25) 2.635 ? . 4_455
H(3) H(29) 3.318 ? . 3_655
H(3) H(32) 2.805 ? . 1_455
H(4) C(25) 3.434 ? . 4_454
H(4) C(26) 3.264 ? . 4_454
H(4) C(27) 2.949 ? . 4_454
H(4) C(28) 2.781 ? . 4_454
H(4) C(29) 2.916 ? . 4_454
H(4) C(30) 3.258 ? . 4_454
H(4) C(32) 3.459 ? . 4_454
H(4) H(33) 3.414 ? . 4_454
H(4) H(34) 3.345 ? . 4_454
H(4) H(37) 3.061 ? . 4_454
H(5) C(4) 3.037 ? . 4_554
H(5) C(5) 2.714 ? . 4_554
H(5) C(6) 3.276 ? . 4_554
H(5) C(8) 3.422 ? . 4_554
H(5) C(27) 3.547 ? . 4_554
H(5) C(31) 3.513 ? . 4_554
H(5) H(9) 2.659 ? . 4_554
H(5) H(15) 2.706 ? . 4_554
H(5) H(18) 2.864 ? . 4_554
H(5) H(33) 2.686 ? . 4_554
H(6) C(9) 3.478 ? . 1_655
H(6) C(20) 3.335 ? . 3_755
H(6) C(23) 3.336 ? . 3_755
H(6) H(3) 3.246 ? . 1_655
H(6) H(21) 2.894 ? . 1_655
H(6) H(26) 2.534 ? . 3_755
H(6) H(29) 3.290 ? . 3_755
H(6) H(30) 2.685 ? . 3_755
H(6) H(42) 3.343 ? . 1_655
H(7) H(12) 3.488 ? . 3_655
H(7) H(36) 3.038 ? . 2_645
H(8) C(16) 3.169 ? . 4_455
H(8) C(17) 3.072 ? . 4_455
H(8) C(18) 3.120 ? . 4_455
H(8) C(19) 3.284 ? . 4_455
H(8) C(20) 3.317 ? . 4_455
H(8) C(21) 3.274 ? . 4_455
H(8) H(2) 3.198 ? . 2_545
H(8) H(18) 3.479 ? . 2_545
H(8) H(22) 3.097 ? . 4_455
H(8) H(25) 3.582 ? . 4_455
H(8) H(27) 3.600 ? . 4_455
H(9) C(23) 3.243 ? . 4_455
H(9) H(5) 2.659 ? . 4_455
H(9) H(30) 2.946 ? . 4_455
H(10) C(13) 3.385 ? . 2_645
H(10) C(14) 3.529 ? . 2_645
H(10) C(18) 3.483 ? . 3_655
H(10) C(23) 3.571 ? . 3_655
H(10) H(18) 3.284 ? . 2_545
H(10) H(23) 2.797 ? . 2_645
H(10) H(24) 3.052 ? . 2_645
H(10) H(25) 3.202 ? . 3_655
H(10) H(29) 2.883 ? . 3_655
H(11) S(1) 3.450 ? . 3_655
H(11) C(16) 3.305 ? . 3_655
H(11) C(17) 3.041 ? . 3_655
H(11) C(18) 2.694 ? . 3_655
H(11) C(19) 2.652 ? . 3_655
H(11) C(20) 2.971 ? . 3_655
H(11) C(21) 3.288 ? . 3_655
H(11) C(23) 3.322 ? . 3_655
H(11) H(25) 3.107 ? . 3_655
H(11) H(26) 3.510 ? . 3_655
H(11) H(29) 2.927 ? . 3_655
H(12) S(1) 2.832 ? . 3_655
H(12) C(21) 3.431 ? . 3_655
H(12) H(7) 3.488 ? . 3_655
H(12) H(31) 3.091 ? . 3_655
H(12) H(41) 3.471 ? . 3_655
H(12) H(44) 3.562 ? . 3_655
H(13) H(3) 3.275 ? . 4_554
H(13) H(40) 2.760 ? . 4_454
H(14) H(27) 3.099 ? . 3_665
H(14) H(34) 3.156 ? . 4_454
H(15) C(12) 3.471 ? . 1_455
H(15) C(13) 3.531 ? . 1_455
H(15) C(18) 3.558 ? . 4_455
H(15) C(23) 3.530 ? . 4_455
H(15) H(5) 2.706 ? . 4_455
H(15) H(22) 3.185 ? . 1_455
H(15) H(23) 3.339 ? . 1_455
H(15) H(25) 2.694 ? . 4_455
H(15) H(32) 3.010 ? . 1_455
H(17) H(17) 2.696 ? . 3_665
H(17) H(34) 3.456 ? . 4_454
H(17) H(39) 3.380 ? . 4_454
H(18) C(23) 3.330 ? . 4_455
H(18) C(32) 3.558 ? . 2_555
H(18) H(5) 2.864 ? . 4_455
H(18) H(8) 3.479 ? . 2_555
H(18) H(10) 3.284 ? . 2_555
H(18) H(23) 3.005 ? . 1_455
H(18) H(27) 3.459 ? . 3_665
H(18) H(29) 2.898 ? . 4_455
H(18) H(38) 2.791 ? . 2_555
H(18) H(43) 3.544 ? . 2_555
H(19) C(8) 3.221 ? . 3_565
H(19) C(12) 3.281 ? . 1_455
H(19) C(13) 3.323 ? . 1_455
H(19) C(32) 3.566 ? . 2_555
H(19) H(2) 3.142 ? . 3_565
H(19) H(19) 2.476 ? . 3_565
H(19) H(22) 2.626 ? . 1_455
H(19) H(22) 3.295 ? . 3_665
H(19) H(23) 2.731 ? . 1_455
H(19) H(38) 2.667 ? . 2_555
H(19) H(38) 3.270 ? . 4_454
H(20) H(25) 3.397 ? . 4_455
H(20) H(29) 3.355 ? . 3_655
H(21) C(23) 3.458 ? . 3_655
H(21) C(24) 3.487 ? . 1_455
H(21) H(6) 2.894 ? . 1_455
H(21) H(29) 2.639 ? . 3_655
H(21) H(30) 3.509 ? . 3_655
H(21) H(32) 3.176 ? . 1_455
H(22) C(5) 3.594 ? . 1_655
H(22) C(8) 3.453 ? . 1_655
H(22) C(8) 3.322 ? . 3_665
H(22) C(32) 3.349 ? . 4_554
H(22) H(2) 2.517 ? . 3_665
H(22) H(8) 3.097 ? . 4_554
H(22) H(15) 3.185 ? . 1_655
H(22) H(19) 2.626 ? . 1_655
H(22) H(19) 3.295 ? . 3_665
H(22) H(37) 3.145 ? . 4_554
H(22) H(38) 3.240 ? . 4_554
H(23) C(8) 3.303 ? . 1_655
H(23) C(36) 3.196 ? . 2_655
H(23) H(10) 2.797 ? . 2_655
H(23) H(15) 3.339 ? . 1_655
H(23) H(18) 3.005 ? . 1_655
H(23) H(19) 2.731 ? . 1_655
H(23) H(34) 3.133 ? . 2_655
H(23) H(38) 3.186 ? . 2_655
H(23) H(43) 2.995 ? . 2_655
H(23) H(44) 3.276 ? . 2_655
H(24) C(36) 3.155 ? . 2_655
H(24) C(37) 3.370 ? . 4_555
H(24) H(10) 3.052 ? . 2_655
H(24) H(43) 3.406 ? . 2_655
H(24) H(44) 2.549 ? . 2_655
H(24) H(45) 2.624 ? . 4_555
H(24) H(46) 3.268 ? . 4_555
H(25) C(5) 3.329 ? . 4_554
H(25) C(9) 3.341 ? . 4_554
H(25) H(3) 2.635 ? . 4_554
H(25) H(8) 3.582 ? . 4_554
H(25) H(10) 3.202 ? . 3_655
H(25) H(11) 3.107 ? . 3_655
H(25) H(15) 2.694 ? . 4_554
H(25) H(20) 3.397 ? . 4_554
H(26) C(20) 3.397 ? . 3_755
H(26) C(24) 3.343 ? . 3_755
H(26) H(6) 2.534 ? . 3_755
H(26) H(11) 3.510 ? . 3_655
H(26) H(26) 2.578 ? . 3_755
H(26) H(31) 3.488 ? . 3_755
H(26) H(33) 3.484 ? . 4_554
H(26) H(42) 3.591 ? . 1_655
H(26) H(42) 3.347 ? . 3_655
H(27) C(8) 3.310 ? . 3_665
H(27) H(2) 2.481 ? . 3_665
H(27) H(8) 3.600 ? . 4_554
H(27) H(14) 3.099 ? . 3_665
H(27) H(18) 3.459 ? . 3_665
H(28) H(40) 3.488 ? . 4_454
H(29) O(1) 3.356 ? . 3_655
H(29) C(9) 3.267 ? . 3_655
H(29) C(34) 3.539 ? . 3_655
H(29) C(36) 3.470 ? . 3_655
H(29) H(3) 3.318 ? . 3_655
H(29) H(6) 3.290 ? . 3_755
H(29) H(10) 2.883 ? . 3_655
H(29) H(11) 2.927 ? . 3_655
H(29) H(18) 2.898 ? . 4_554
H(29) H(20) 3.355 ? . 3_655
H(29) H(21) 2.639 ? . 3_655
H(30) C(24) 3.300 ? . 3_755
H(30) C(31) 3.496 ? . 4_554
H(30) H(6) 2.685 ? . 3_755
H(30) H(9) 2.946 ? . 4_554
H(30) H(21) 3.509 ? . 3_655
H(30) H(31) 3.065 ? . 3_755
H(30) H(33) 2.787 ? . 4_554
H(30) H(36) 3.252 ? . 4_554
H(31) H(12) 3.091 ? . 3_655
H(31) H(26) 3.488 ? . 3_755
H(31) H(30) 3.065 ? . 3_755
H(32) C(5) 3.476 ? . 1_655
H(32) C(9) 3.320 ? . 1_655
H(32) H(3) 2.805 ? . 1_655
H(32) H(15) 3.010 ? . 1_655
H(32) H(21) 3.176 ? . 1_655
H(32) H(37) 3.578 ? . 4_554
H(33) C(18) 3.393 ? . 4_455
H(33) C(19) 2.877 ? . 4_455
H(33) C(20) 3.319 ? . 4_455
H(33) C(23) 2.925 ? . 4_455
H(33) H(4) 3.414 ? . 4_555
H(33) H(5) 2.686 ? . 4_455
H(33) H(26) 3.484 ? . 4_455
H(33) H(30) 2.787 ? . 4_455
H(34) C(2) 3.445 ? . 4_555
H(34) C(3) 3.361 ? . 4_555
H(34) C(7) 3.341 ? . 4_555
H(34) H(1) 2.731 ? . 4_555
H(34) H(4) 3.345 ? . 4_555
H(34) H(14) 3.156 ? . 4_555
H(34) H(17) 3.456 ? . 4_555
H(34) H(23) 3.133 ? . 2_645
H(35) H(39) 3.321 ? . 2_655
H(36) C(33) 3.268 ? . 2_655
H(36) H(7) 3.038 ? . 2_655
H(36) H(30) 3.252 ? . 4_455
H(36) H(39) 2.662 ? . 2_655
H(36) H(45) 3.080 ? . 4_555
H(37) C(2) 3.524 ? . 4_555
H(37) C(3) 3.340 ? . 4_555
H(37) C(4) 3.218 ? . 4_555
H(37) C(5) 3.246 ? . 4_555
H(37) C(6) 3.462 ? . 4_555
H(37) H(4) 3.061 ? . 4_555
H(37) H(22) 3.145 ? . 4_455
H(37) H(32) 3.578 ? . 4_455
H(38) C(3) 3.583 ? . 4_555
H(38) C(4) 3.548 ? . 4_555
H(38) C(8) 2.936 ? . 2_545
H(38) H(2) 2.849 ? . 2_545
H(38) H(18) 2.791 ? . 2_545
H(38) H(19) 2.667 ? . 2_545
H(38) H(19) 3.270 ? . 4_555
H(38) H(22) 3.240 ? . 4_455
H(38) H(23) 3.186 ? . 2_645
H(39) C(7) 3.522 ? . 4_555
H(39) C(31) 3.391 ? . 2_645
H(39) H(1) 2.790 ? . 4_555
H(39) H(17) 3.380 ? . 4_555
H(39) H(35) 3.321 ? . 2_645
H(39) H(36) 2.662 ? . 2_645
H(40) C(22) 3.528 ? . 4_555
H(40) H(1) 3.220 ? . 4_555
H(40) H(13) 2.760 ? . 4_555
H(40) H(28) 3.488 ? . 4_555
H(40) H(46) 3.197 ? . 4_555
H(41) S(1) 3.004 ? . 3_655
H(41) O(2) 2.691 ? . 3_655
H(41) C(34) 3.403 ? . 3_655
H(41) C(35) 3.410 ? . 3_655
H(41) C(37) 3.358 ? . 3_655
H(41) H(12) 3.471 ? . 3_655
H(41) H(41) 2.716 ? . 3_655
H(41) H(45) 3.362 ? . 3_655
H(41) H(46) 3.338 ? . 3_655
H(42) C(20) 3.418 ? . 3_655
H(42) H(6) 3.343 ? . 1_455
H(42) H(26) 3.591 ? . 1_455
H(42) H(26) 3.347 ? . 3_655
H(43) H(18) 3.544 ? . 2_545
H(43) H(23) 2.995 ? . 2_645
H(43) H(24) 3.406 ? . 2_645
H(44) C(14) 3.356 ? . 2_645
H(44) C(37) 3.442 ? . 3_655
H(44) H(12) 3.562 ? . 3_655
H(44) H(23) 3.276 ? . 2_645
H(44) H(24) 2.549 ? . 2_645
H(44) H(45) 2.768 ? . 3_655
H(44) H(46) 3.542 ? . 3_655
H(45) C(14) 3.448 ? . 4_454
H(45) C(25) 3.267 ? . 4_454
H(45) C(26) 3.146 ? . 4_454
H(45) C(27) 3.453 ? . 4_454
H(45) H(24) 2.624 ? . 4_454
H(45) H(36) 3.080 ? . 4_454
H(45) H(41) 3.362 ? . 3_655
H(45) H(44) 2.768 ? . 3_655
H(46) C(25) 3.430 ? . 4_454
H(46) C(29) 3.361 ? . 4_454
H(46) C(30) 3.162 ? . 4_454
H(46) C(33) 3.588 ? . 4_454
H(46) H(24) 3.268 ? . 4_454
H(46) H(40) 3.197 ? . 4_454
H(46) H(41) 3.338 ? . 3_655
H(46) H(44) 3.542 ? . 3_655

loop_
_geom_torsion_atom_site_label_1
_geom_torsion_atom_site_label_2
_geom_torsion_atom_site_label_3
_geom_torsion_atom_site_label_4
_geom_torsion
_geom_torsion_publ_flag
_geom_torsion_site_symmetry_1
_geom_torsion_site_symmetry_2
_geom_torsion_site_symmetry_3
_geom_torsion_site_symmetry_4
S(1) Fe(1) O(1) C(34) -88.33(12) ? . . . .
S(1) Fe(1) O(1) C(36) 54.44(16) ? . . . .
O(1) Fe(1) S(1) C(10) -142.16(7) ? . . . .
S(1) Fe(1) O(2) C(35) 122.22(10) ? . . . .
S(1) Fe(1) O(2) C(37) -104.76(17) ? . . . .
O(2) Fe(1) S(1) C(10) 141.78(7) ? . . . .
S(1) Fe(1) C(1) C(2) 36.91(17) ? . . . .
S(1) Fe(1) C(1) C(6) -142.53(11) ? . . . .
C(1) Fe(1) S(1) C(10) 16.57(11) ? . . . .
O(1) Fe(1) O(2) C(35) 25.32(11) ? . . . .
O(1) Fe(1) O(2) C(37) 158.34(18) ? . . . .
O(2) Fe(1) O(1) C(34) 6.71(12) ? . . . .
O(2) Fe(1) O(1) C(36) 149.48(17) ? . . . .
O(1) Fe(1) C(1) C(2) -166.77(11) ? . . . .
O(1) Fe(1) C(1) C(6) 13.79(15) ? . . . .
C(1) Fe(1) O(1) C(34) 106.05(13) ? . . . .
C(1) Fe(1) O(1) C(36) -111.18(16) ? . . . .
O(2) Fe(1) C(1) C(2) -86.10(13) ? . . . .
O(2) Fe(1) C(1) C(6) 94.46(14) ? . . . .
C(1) Fe(1) O(2) C(35) -88.90(12) ? . . . .
C(1) Fe(1) O(2) C(37) 44.12(19) ? . . . .
Fe(1) S(1) C(10) C(11) -131.48(12) ? . . . .
Fe(1) S(1) C(10) C(15) 51.60(15) ? . . . .
Fe(1) O(1) C(34) C(35) -36.01(19) ? . . . .
C(36) O(1) C(34) C(35) 177.44(19) ? . . . .
Fe(1) O(2) C(35) C(34) -52.05(17) ? . . . .
C(37) O(2) C(35) C(34) 171.82(18) ? . . . .
Fe(1) C(1) C(2) C(3) -178.43(13) ? . . . .
Fe(1) C(1) C(2) C(7) 0.3(2) ? . . . .
Fe(1) C(1) C(6) C(5) 179.64(12) ? . . . .
Fe(1) C(1) C(6) C(9) 1.8(2) ? . . . .
C(2) C(1) C(6) C(5) 0.2(2) ? . . . .
C(2) C(1) C(6) C(9) -177.68(15) ? . . . .
C(6) C(1) C(2) C(3) 1.0(2) ? . . . .
C(6) C(1) C(2) C(7) 179.80(15) ? . . . .
C(1) C(2) C(3) C(4) -0.7(2) ? . . . .
C(7) C(2) C(3) C(4) -179.52(16) ? . . . .
C(2) C(3) C(4) C(5) -0.8(2) ? . . . .
C(2) C(3) C(4) C(8) 178.08(17) ? . . . .
C(3) C(4) C(5) C(6) 2.1(2) ? . . . .
C(8) C(4) C(5) C(6) -176.83(16) ? . . . .
C(4) C(5) C(6) C(1) -1.8(2) ? . . . .
C(4) C(5) C(6) C(9) 176.12(16) ? . . . .
S(1) C(10) C(11) C(12) 178.23(14) ? . . . .
S(1) C(10) C(11) C(16) -7.2(2) ? . . . .
S(1) C(10) C(15) C(14) -177.54(14) ? . . . .
S(1) C(10) C(15) C(25) 5.0(2) ? . . . .
C(11) C(10) C(15) C(14) 5.6(2) ? . . . .
C(11) C(10) C(15) C(25) -171.87(16) ? . . . .
C(15) C(10) C(11) C(12) -4.7(2) ? . . . .
C(15) C(10) C(11) C(16) 169.85(15) ? . . . .
C(10) C(11) C(12) C(13) 0.4(2) ? . . . .
C(10) C(11) C(16) C(17) 94.0(2) ? . . . .
C(10) C(11) C(16) C(21) -87.6(2) ? . . . .
C(12) C(11) C(16) C(17) -91.3(2) ? . . . .
C(12) C(11) C(16) C(21) 87.0(2) ? . . . .
C(16) C(11) C(12) C(13) -174.35(18) ? . . . .
C(11) C(12) C(13) C(14) 3.0(3) ? . . . .
C(12) C(13) C(14) C(15) -2.1(3) ? . . . .
C(13) C(14) C(15) C(10) -2.2(2) ? . . . .
C(13) C(14) C(15) C(25) 175.38(18) ? . . . .
C(10) C(15) C(25) C(26) -113.9(2) ? . . . .
C(10) C(15) C(25) C(30) 70.3(2) ? . . . .
C(14) C(15) C(25) C(26) 68.7(2) ? . . . .
C(14) C(15) C(25) C(30) -107.2(2) ? . . . .
C(11) C(16) C(17) C(18) -179.76(19) ? . . . .
C(11) C(16) C(17) C(22) -0.9(3) ? . . . .
C(11) C(16) C(21) C(20) 179.7(2) ? . . . .
C(11) C(16) C(21) C(24) -0.1(2) ? . . . .
C(17) C(16) C(21) C(20) -1.9(3) ? . . . .
C(17) C(16) C(21) C(24) 178.3(2) ? . . . .
C(21) C(16) C(17) C(18) 1.9(3) ? . . . .
C(21) C(16) C(17) C(22) -179.2(2) ? . . . .
C(16) C(17) C(18) C(19) 0.1(3) ? . . . .
C(22) C(17) C(18) C(19) -178.7(2) ? . . . .
C(17) C(18) C(19) C(20) -2.2(3) ? . . . .
C(17) C(18) C(19) C(23) 175.9(2) ? . . . .
C(18) C(19) C(20) C(21) 2.3(3) ? . . . .
C(23) C(19) C(20) C(21) -175.9(2) ? . . . .
C(19) C(20) C(21) C(16) -0.3(3) ? . . . .
C(19) C(20) C(21) C(24) 179.6(2) ? . . . .
C(15) C(25) C(26) C(27) -179.40(15) ? . . . .
C(15) C(25) C(26) C(31) -1.9(2) ? . . . .
C(15) C(25) C(30) C(29) 177.85(15) ? . . . .
C(15) C(25) C(30) C(33) -0.04(18) ? . . . .
C(26) C(25) C(30) C(29) 1.9(2) ? . . . .
C(26) C(25) C(30) C(33) -175.95(16) ? . . . .
C(30) C(25) C(26) C(27) -3.5(2) ? . . . .
C(30) C(25) C(26) C(31) 173.94(16) ? . . . .
C(25) C(26) C(27) C(28) 2.7(2) ? . . . .
C(31) C(26) C(27) C(28) -174.91(16) ? . . . .
C(26) C(27) C(28) C(29) -0.1(2) ? . . . .
C(26) C(27) C(28) C(32) 177.68(17) ? . . . .
C(27) C(28) C(29) C(30) -1.6(2) ? . . . .
C(32) C(28) C(29) C(30) -179.38(17) ? . . . .
C(28) C(29) C(30) C(25) 0.7(2) ? . . . .
C(28) C(29) C(30) C(33) 178.59(17) ? . . . .
O(1) C(34) C(35) O(2) 57.2(2) ? . . . .
